data_4514767
loop_
_publ_author_name
'Zheng, Pengfei'
'Wang, Chengpeng'
'Chen, Ying-Chun'
'Dong, Guangbin'

_publ_section_title
;
 Pd-Catalyzed Intramolecular \a-Allylic Alkylation of Ketones with
 Alkynes: Rapid and Stereodivergent Construction of [3.2.1] Bicycles
;
_journal_issue 6
_journal_name_full 'ACS Catalysis'
_journal_page_first 5515
_journal_paper_doi 10.1021/acscatal.9b00997
_journal_volume 9
_journal_year 2019
_chemical_absolute_configuration syn
_chemical_formula_moiety 'C15 H16 O2'
_chemical_formula_sum 'C15 H16 O2'
_chemical_formula_weight 228.28
_space_group_crystal_system orthorhombic
_space_group_IT_number 19
_space_group_name_Hall 'P 2ac 2ab'
_space_group_name_H-M_alt 'P 21 21 21'
_symmetry_space_group_name_Hall 'P 2ac 2ab'
_symmetry_space_group_name_H-M 'P 21 21 21'
_atom_sites_solution_hydrogens geom
_atom_sites_solution_primary dual
_audit_creation_date 2018-03-16
_audit_creation_method
;
Olex2 1.2
(compiled 2017.08.10 svn.r3458 for OlexSys, GUI svn.r5381)
;
_cell_angle_alpha 90
_cell_angle_beta 90
_cell_angle_gamma 90
_cell_formula_units_Z 4
_cell_length_a 5.6039(7)
_cell_length_b 10.7509(13)
_cell_length_c 19.196(2)
_cell_measurement_reflns_used 6004
_cell_measurement_temperature 100
_cell_measurement_theta_max 30.53
_cell_measurement_theta_min 2.17
_cell_volume 1156.5(2)
_computing_cell_refinement 'SAINT V.8.35A (Bruker AXS Inc., 2013)'
_computing_data_collection 'APEX3 v.2015.9-0 (Bruker AXS Inc., 2015)'
_computing_data_reduction 'SAINT V.8.35A (Bruker AXS Inc., 2013)'
_computing_molecular_graphics
;
OLEX2: a complete structure solution, refinement and analysis program 
Dolomanov et al., 2009

Mercury: visualization and analysis of crystal structures
Macrae, et al., 2006

O. V. Dolomanov, L. J. Bourhis, R. J. Gildea, J. A. K. Howard and H. Puschmann.
J. Appl. Cryst. (2009). 42, 339-341;

C. F. Macrae, P. R. Edgington, P. McCabe, E. Pidcock, G. P. Shields, R. Taylor,
M. Towler and J. van de Streek, J. Appl. Cryst. (2006). 39, 453-457.
;
_computing_publication_material
;
 APEX3 v.2015.5-2 (Bruker AXS Inc., 2015)
 OLEX2 (Dolomanov et al., 2009)
;
_computing_structure_refinement 'XL-2018/1 (Sheldrick, 2015b)'
_computing_structure_solution 'XT 2014/5 (Sheldrick, 2015a)'
_diffrn_ambient_temperature 100
_diffrn_detector 'Bruker PHOTON 100'
_diffrn_detector_area_resol_mean 10.4167
_diffrn_detector_type CMOS
_diffrn_measured_fraction_theta_full 0.999
_diffrn_measured_fraction_theta_max 0.948
_diffrn_measurement_device_type 'Bruker D8 Venture'
_diffrn_measurement_method '\f and \w scans'
_diffrn_radiation_monochromator mirrors
_diffrn_radiation_type MoK\a
_diffrn_radiation_wavelength 0.71073
_diffrn_reflns_av_R_equivalents 0.0307
_diffrn_reflns_av_unetI/netI 0.0314
_diffrn_reflns_Laue_measured_fraction_full 0.999
_diffrn_reflns_Laue_measured_fraction_max 0.948
_diffrn_reflns_limit_h_max 8
_diffrn_reflns_limit_h_min -7
_diffrn_reflns_limit_k_max 15
_diffrn_reflns_limit_k_min -14
_diffrn_reflns_limit_l_max 27
_diffrn_reflns_limit_l_min -27
_diffrn_reflns_number 11245
_diffrn_reflns_point_group_measured_fraction_full 1.000
_diffrn_reflns_point_group_measured_fraction_max 0.930
_diffrn_reflns_theta_full 25.242
_diffrn_reflns_theta_max 30.927
_diffrn_reflns_theta_min 2.171
_diffrn_source 'micro-focus X-ray tube'
_diffrn_source_type 'INCOATEC ImuS'
_diffrn_standards_number 0
_exptl_absorpt_coefficient_mu 0.086
_exptl_absorpt_correction_T_max 0.7462
_exptl_absorpt_correction_T_min 0.5941
_exptl_absorpt_correction_type multi-scan
_exptl_absorpt_process_details
;
SADABS-2016/2 (Bruker,2016/2) was used for absorption correction.
wR2(int) was 0.1106 before and 0.0478 after correction.
The Ratio of minimum to maximum transmission is 0.7962.
The \l/2 correction factor is Not present.
;
_exptl_crystal_colour 'clear orange'
_exptl_crystal_colour_lustre clear
_exptl_crystal_colour_primary orange
_exptl_crystal_density_diffrn 1.311
_exptl_crystal_description prism
_exptl_crystal_F_000 488
_exptl_crystal_recrystallization_method 'obtained by'
_exptl_crystal_size_max 0.2
_exptl_crystal_size_mid 0.1
_exptl_crystal_size_min 0.1
_refine_diff_density_max 0.683
_refine_diff_density_min -0.229
_refine_diff_density_rms 0.057
_refine_ls_abs_structure_details
;
 Flack x determined using 1192 quotients [(I+)-(I-)]/[(I+)+(I-)]
 (Parsons, Flack and Wagner, Acta Cryst. B69 (2013) 249-259).
;
_refine_ls_abs_structure_Flack 0.1(4)
_refine_ls_extinction_method none
_refine_ls_goodness_of_fit_ref 1.046
_refine_ls_hydrogen_treatment constr
_refine_ls_matrix_type full
_refine_ls_number_parameters 154
_refine_ls_number_reflns 3408
_refine_ls_number_restraints 36
_refine_ls_restrained_S_all 1.045
_refine_ls_R_factor_all 0.0557
_refine_ls_R_factor_gt 0.0489
_refine_ls_shift/su_max 0.000
_refine_ls_shift/su_mean 0.000
_refine_ls_structure_factor_coef Fsqd
_refine_ls_weighting_details 'w=1/[\s^2^(Fo^2^)+(0.0750P)^2^+0.3470P] where P=(Fo^2^+2Fc^2^)/3'
_refine_ls_weighting_scheme calc
_refine_ls_wR_factor_gt 0.1260
_refine_ls_wR_factor_ref 0.1314
_reflns_Friedel_coverage 0.690
_reflns_Friedel_fraction_full 1.000
_reflns_Friedel_fraction_max 0.905
_reflns_number_gt 3075
_reflns_number_total 3408
_reflns_threshold_expression 'I > 2\s(I)'
_cod_data_source_file cs9b00997_si_002.cif
_cod_data_source_block pf-a-p2
_cod_database_code 4514767
_shelx_shelxl_version_number 2018/1
_shelx_space_group_comment
;
The symmetry employed for this shelxl refinement is uniquely defined
by the following loop, which should always be used as a source of
symmetry information in preference to the above space-group names.
They are only intended as comments.
;
_shelx_estimated_absorpt_t_max 0.991
_shelx_estimated_absorpt_t_min 0.983
_olex2_refinement_description
;
1. Fixed Uiso
 At 1.2 times of:
  All C(H) groups, All C(H,H) groups
2. Rigid body (RIGU) restrains
 C10, C15, C14, C13, C12, C11
 with sigma for 1-2 distances of 0.004 and sigma for 1-3 distances of 0.004
3.a Ternary CH refined with riding coordinates:
 C7(H7), C4(H4), C6(H6)
3.b Secondary CH2 refined with riding coordinates:
 C2(H2A,H2B), C3(H3A,H3B), C5(H5A,H5B)
3.c Aromatic/amide H refined with riding coordinates:
 C9(H9), C11(H11), C8(H8), C15(H15), C12(H12), C13(H13), C14(H14)
;
_olex2_exptl_crystal_mounting_method 'mounted with a 20um-loop base'
_olex2_submission_special_instructions 'No special instructions were received'

loop_
_space_group_symop_operation_xyz
'x, y, z'
'-x+1/2, -y, z+1/2'
'-x, y+1/2, -z+1/2'
'x+1/2, -y+1/2, -z'

loop_
_atom_site_label
_atom_site_type_symbol
_atom_site_fract_x
_atom_site_fract_y
_atom_site_fract_z
_atom_site_U_iso_or_equiv
_atom_site_adp_type
_atom_site_occupancy
_atom_site_site_symmetry_order
_atom_site_calc_flag
_atom_site_refinement_flags_posn
_atom_site_refinement_flags_adp
O1 O 0.6563(3) -0.01540(13) 0.61992(7) 0.0212(3) Uani 1 1 d . .
O2 O 0.1129(3) 0.17338(15) 0.72412(9) 0.0283(4) Uani 1 1 d . .
C1 C 0.2679(4) 0.09904(18) 0.70891(10) 0.0195(4) Uani 1 1 d . .
C2 C 0.4963(4) 0.08873(18) 0.75060(11) 0.0207(4) Uani 1 1 d . .
H2A H 0.458403 0.104804 0.800157 0.025 Uiso 1 1 calc R .
H2B H 0.606385 0.155116 0.734964 0.025 Uiso 1 1 calc R .
C7 C 0.4486(4) 0.04553(19) 0.59270(10) 0.0210(4) Uani 1 1 d . .
H7 H 0.407067 0.004804 0.547461 0.025 Uiso 1 1 calc R .
C4 C 0.5838(4) -0.09839(18) 0.67565(11) 0.0209(4) Uani 1 1 d . .
H4 H 0.670905 -0.179384 0.672583 0.025 Uiso 1 1 calc R .
C9 C 0.6690(4) 0.2482(2) 0.59539(11) 0.0234(4) Uani 1 1 d . .
H9 H 0.800529 0.206421 0.616084 0.028 Uiso 1 1 calc R .
C11 C 0.8935(4) 0.4419(2) 0.60980(11) 0.0271(4) Uani 1 1 d . U
H11 H 1.009611 0.393307 0.633464 0.032 Uiso 1 1 calc R .
C10 C 0.6918(4) 0.3846(2) 0.58335(11) 0.0250(4) Uani 1 1 d . U
C8 C 0.4788(4) 0.1810(2) 0.57935(11) 0.0242(4) Uani 1 1 d . .
H8 H 0.350133 0.223065 0.557361 0.029 Uiso 1 1 calc R .
C6 C 0.2476(4) 0.01623(19) 0.64492(11) 0.0223(4) Uani 1 1 d . .
H6 H 0.085988 0.020777 0.623009 0.027 Uiso 1 1 calc R .
C3 C 0.6277(4) -0.03626(19) 0.74575(10) 0.0228(4) Uani 1 1 d . .
H3A H 0.800995 -0.022500 0.752080 0.027 Uiso 1 1 calc R .
H3B H 0.571997 -0.091785 0.783551 0.027 Uiso 1 1 calc R .
C5 C 0.3173(4) -0.11709(19) 0.66431(12) 0.0255(4) Uani 1 1 d . .
H5A H 0.235901 -0.145445 0.707242 0.031 Uiso 1 1 calc R .
H5B H 0.284452 -0.176241 0.625959 0.031 Uiso 1 1 calc R .
C15 C 0.5244(5) 0.4557(3) 0.54862(12) 0.0329(5) Uani 1 1 d . U
H15 H 0.386149 0.417297 0.529721 0.039 Uiso 1 1 calc R .
C12 C 0.9296(5) 0.5685(2) 0.60248(13) 0.0353(6) Uani 1 1 d . U
H12 H 1.069282 0.606030 0.621066 0.042 Uiso 1 1 calc R .
C13 C 0.7625(7) 0.6406(2) 0.56814(14) 0.0458(8) Uani 1 1 d . U
H13 H 0.785949 0.727598 0.562868 0.055 Uiso 1 1 calc R .
C14 C 0.5575(6) 0.5830(3) 0.54122(13) 0.0429(7) Uani 1 1 d . U
H14 H 0.440684 0.631440 0.517773 0.052 Uiso 1 1 calc R .

loop_
_atom_site_aniso_label
_atom_site_aniso_U_11
_atom_site_aniso_U_22
_atom_site_aniso_U_33
_atom_site_aniso_U_23
_atom_site_aniso_U_13
_atom_site_aniso_U_12
O1 0.0192(7) 0.0230(7) 0.0214(6) 0.0027(5) 0.0011(5) 0.0004(6)
O2 0.0259(8) 0.0227(7) 0.0362(8) -0.0025(6) 0.0046(6) 0.0055(6)
C1 0.0192(9) 0.0163(8) 0.0231(8) 0.0013(7) 0.0033(7) -0.0018(7)
C2 0.0223(9) 0.0200(8) 0.0198(8) -0.0013(7) 0.0004(7) 0.0003(7)
C7 0.0250(10) 0.0189(9) 0.0191(8) -0.0010(7) -0.0025(7) 0.0001(8)
C4 0.0245(9) 0.0137(8) 0.0245(9) 0.0018(7) 0.0025(7) 0.0033(7)
C9 0.0230(10) 0.0248(9) 0.0225(9) 0.0022(7) 0.0007(8) 0.0050(8)
C11 0.0332(11) 0.0251(10) 0.0230(9) -0.0015(8) 0.0058(8) -0.0018(9)
C10 0.0328(11) 0.0224(9) 0.0198(9) -0.0016(7) 0.0101(8) -0.0034(8)
C8 0.0282(10) 0.0222(9) 0.0221(9) 0.0010(7) -0.0009(8) 0.0010(8)
C6 0.0195(9) 0.0217(9) 0.0256(9) -0.0033(7) -0.0032(8) -0.0013(7)
C3 0.0244(9) 0.0243(9) 0.0197(8) 0.0031(7) 0.0002(7) 0.0040(8)
C5 0.0262(10) 0.0163(8) 0.0338(11) -0.0035(7) 0.0032(8) -0.0061(8)
C15 0.0318(12) 0.0393(13) 0.0275(11) 0.0035(9) 0.0070(9) 0.0017(10)
C12 0.0469(14) 0.0293(11) 0.0296(11) -0.0087(9) 0.0147(10) -0.0153(10)
C13 0.086(2) 0.0173(10) 0.0340(12) 0.0021(8) 0.0348(14) -0.0014(12)
C14 0.0558(17) 0.0428(15) 0.0302(12) 0.0127(10) 0.0156(11) 0.0218(13)

loop_
_atom_type_symbol
_atom_type_description
_atom_type_scat_dispersion_real
_atom_type_scat_dispersion_imag
_atom_type_scat_source
C C 0.0033 0.0016 'International Tables Vol C Tables 4.2.6.8 and 6.1.1.4'
H H 0.0000 0.0000 'International Tables Vol C Tables 4.2.6.8 and 6.1.1.4'
O O 0.0106 0.0060 'International Tables Vol C Tables 4.2.6.8 and 6.1.1.4'

loop_
_geom_angle_atom_site_label_1
_geom_angle_atom_site_label_2
_geom_angle_atom_site_label_3
_geom_angle
C7 O1 C4 108.81(16)
O2 C1 C2 121.70(18)
O2 C1 C6 121.67(19)
C2 C1 C6 116.56(17)
C1 C2 H2A 108.3
C1 C2 H2B 108.3
C1 C2 C3 115.96(17)
H2A C2 H2B 107.4
C3 C2 H2A 108.3
C3 C2 H2B 108.3
O1 C7 H7 107.8
O1 C7 C8 114.67(18)
O1 C7 C6 105.24(15)
C8 C7 H7 107.8
C8 C7 C6 113.28(17)
C6 C7 H7 107.8
O1 C4 H4 110.8
O1 C4 C3 109.68(16)
O1 C4 C5 104.49(17)
C3 C4 H4 110.8
C3 C4 C5 110.04(17)
C5 C4 H4 110.8
C10 C9 H9 117.6
C8 C9 H9 117.6
C8 C9 C10 124.7(2)
C10 C11 H11 119.3
C12 C11 H11 119.3
C12 C11 C10 121.3(2)
C11 C10 C9 116.8(2)
C15 C10 C9 124.1(2)
C15 C10 C11 119.0(2)
C7 C8 H8 117.1
C9 C8 C7 125.8(2)
C9 C8 H8 117.1
C1 C6 C7 110.56(16)
C1 C6 H6 112.3
C1 C6 C5 109.42(17)
C7 C6 H6 112.3
C5 C6 C7 99.40(17)
C5 C6 H6 112.3
C2 C3 H3A 109.4
C2 C3 H3B 109.4
C4 C3 C2 111.11(16)
C4 C3 H3A 109.4
C4 C3 H3B 109.4
H3A C3 H3B 108.0
C4 C5 C6 99.27(17)
C4 C5 H5A 111.9
C4 C5 H5B 111.9
C6 C5 H5A 111.9
C6 C5 H5B 111.9
H5A C5 H5B 109.6
C10 C15 H15 119.9
C10 C15 C14 120.3(3)
C14 C15 H15 119.9
C11 C12 H12 120.0
C13 C12 C11 120.1(3)
C13 C12 H12 120.0
C12 C13 H13 120.6
C12 C13 C14 118.9(2)
C14 C13 H13 120.6
C15 C14 C13 120.4(3)
C15 C14 H14 119.8
C13 C14 H14 119.8

loop_
_geom_bond_atom_site_label_1
_geom_bond_atom_site_label_2
_geom_bond_distance
O1 C7 1.434(2)
O1 C4 1.451(2)
O2 C1 1.216(2)
C1 C2 1.513(3)
C1 C6 1.521(3)
C2 H2A 0.9900
C2 H2B 0.9900
C2 C3 1.535(3)
C7 H7 1.0000
C7 C8 1.489(3)
C7 C6 1.540(3)
C4 H4 1.0000
C4 C3 1.522(3)
C4 C5 1.523(3)
C9 H9 0.9500
C9 C10 1.490(3)
C9 C8 1.324(3)
C11 H11 0.9500
C11 C10 1.384(3)
C11 C12 1.384(3)
C10 C15 1.381(4)
C8 H8 0.9500
C6 H6 1.0000
C6 C5 1.531(3)
C3 H3A 0.9900
C3 H3B 0.9900
C5 H5A 0.9900
C5 H5B 0.9900
C15 H15 0.9500
C15 C14 1.389(4)
C12 H12 0.9500
C12 C13 1.383(5)
C13 H13 0.9500
C13 C14 1.403(5)
C14 H14 0.9500
